data_7027687
loop_
_publ_author_name
'Sarsfield, Mark J.'
'Thornton-Pett, Mark'
'Bochmann, Manfred'

_publ_section_title
;
 Facile formation of a titanium--carbon bond from TiCl4 by HCl
 elimination: the synthesis and structure of
 TiCl3[Me3SiNP(Ph)2CHCH2P(Ph)2NSiMe3]&#x200A;&#x2020;
;
_journal_issue 19
_journal_name_full 'Journal of the Chemical Society, Dalton Transactions'
_journal_page_first 3329
_journal_paper_doi 10.1039/a905574f
_journal_year 1999
_chemical_formula_sum 'C34 H45 Cl7 N2 P2 Si2 Ti'
_chemical_formula_weight 895.89
_chemical_name_systematic
; 
 ? 
;
_space_group_IT_number 9
_symmetry_cell_setting monoclinic
_symmetry_space_group_name_Hall 'C -2yc'
_symmetry_space_group_name_H-M 'C 1 c 1'
_atom_sites_solution_hydrogens geom
_atom_sites_solution_primary direct
_atom_sites_solution_secondary difmap
_audit_creation_method SHELXL-97
_cell_angle_alpha 90.00
_cell_angle_beta 113.0940(14)
_cell_angle_gamma 90.00
_cell_formula_units_Z 4
_cell_length_a 22.4593(7)
_cell_length_b 9.4978(3)
_cell_length_c 21.4978(6)
_cell_measurement_reflns_used 76650
_cell_measurement_temperature 180(2)
_cell_measurement_theta_max 32.33
_cell_measurement_theta_min 1.88
_cell_volume 4218.3(2)
_computing_cell_refinement 'DENZO-SMN (Otwinowski & Minor, 1996)'
_computing_data_collection 'COLLECT (Nonius, 1998)'
_computing_data_reduction 'DENZO-SMN (Otwinowski & Minor, 1996)'
_computing_molecular_graphics 'ORTEX (McArdle, 1995)'
_computing_publication_material 'local program'
_computing_structure_refinement 'SHELXL-97 (Sheldrick, 1997)'
_computing_structure_solution 'SHELXS-97 (Sheldrick, 1990)'
_diffrn_ambient_temperature 180(2)
_diffrn_detector_area_resol_mean '9.091 pixels/mm'
_diffrn_measured_fraction_theta_full 0.995
_diffrn_measured_fraction_theta_max 0.995
_diffrn_measurement_device_type 'Nonius KappaCCD area detector diffractometer'
_diffrn_measurement_method
;
   Detector set at 30mm from sample with different 2theta offsets 
   1 degree phi exposures for chi=0 degree settings
   1 degree omega exposures for chi=90 degree settings
;
_diffrn_radiation_monochromator graphite
_diffrn_radiation_source 'fine-focus sealed tube'
_diffrn_radiation_type MoK\a
_diffrn_radiation_wavelength 0.71073
_diffrn_reflns_av_R_equivalents 0.0608
_diffrn_reflns_av_sigmaI/netI 0.0404
_diffrn_reflns_limit_h_max 27
_diffrn_reflns_limit_h_min -27
_diffrn_reflns_limit_k_max 11
_diffrn_reflns_limit_k_min -11
_diffrn_reflns_limit_l_max 26
_diffrn_reflns_limit_l_min -26
_diffrn_reflns_number 33497
_diffrn_reflns_theta_full 26.00
_diffrn_reflns_theta_max 26.00
_diffrn_reflns_theta_min 2.42
_exptl_absorpt_coefficient_mu 0.806
_exptl_absorpt_correction_T_max 0.7939
_exptl_absorpt_correction_T_min 0.6433
_exptl_absorpt_correction_type multi-scan
_exptl_absorpt_process_details
;
 Using multiple and symmetry-related data measurements via the program SORTAV
 See R.H. Blessing, Acta Cryst (1995), A51, 33-38 
;
_exptl_crystal_colour green
_exptl_crystal_density_diffrn 1.411
_exptl_crystal_density_method 'not measured'
_exptl_crystal_description prism
_exptl_crystal_F_000 1848
_exptl_crystal_size_max 0.60
_exptl_crystal_size_mid 0.30
_exptl_crystal_size_min 0.30
_refine_diff_density_max 0.772
_refine_diff_density_min -0.696
_refine_diff_density_rms 0.062
_refine_ls_abs_structure_details 'Flack H D (1983), Acta Cryst. A39, 876-881'
_refine_ls_abs_structure_Flack 0.42(4)
_refine_ls_extinction_method none
_refine_ls_goodness_of_fit_ref 1.041
_refine_ls_hydrogen_treatment mixed
_refine_ls_matrix_type full
_refine_ls_number_parameters 444
_refine_ls_number_reflns 8233
_refine_ls_number_restraints 2
_refine_ls_restrained_S_all 1.041
_refine_ls_R_factor_all 0.0505
_refine_ls_R_factor_gt 0.0476
_refine_ls_shift/su_max 0.015
_refine_ls_shift/su_mean 0.001
_refine_ls_structure_factor_coef Fsqd
_refine_ls_weighting_details 'calc w=1/[\s^2^(Fo^2^)+(0.0482P)^2^+13.0030P] where P=(Fo^2^+2Fc^2^)/3'
_refine_ls_weighting_scheme calc
_refine_ls_wR_factor_gt 0.1176
_refine_ls_wR_factor_ref 0.1201
_reflns_number_gt 7749
_reflns_number_total 8233
_reflns_threshold_expression >2sigma(I)
_cod_data_source_file 905574fsup1.cif
_cod_data_source_block mb62
_cod_depositor_comments
;
The following automatic conversions were performed:

'_symmetry_cell_setting' value 'Monoclinic' changed to 'monoclinic'
according to /home/saulius/struct/CIF-dictionaries/cif_core.dic
dictionary named 'cif_core.dic' version 2.4.2 from
2011-04-26.

'_exptl_absorpt_correction_type' value 'Multi-scan'
changed to 'multi-scan' according to
/home/saulius/struct/CIF-dictionaries/cif_core.dic dictionary named
'cif_core.dic' version 2.4.2 from 2011-04-26.

Automatic conversion script
Id: cif_fix_values 1891 2012-01-12 08:04:46Z andrius 
;
_cod_original_sg_symbol_H-M P21
_cod_database_code 7027687

loop_
_symmetry_equiv_pos_as_xyz
'x, y, z'
'x, -y, z+1/2'
'x+1/2, y+1/2, z'
'x+1/2, -y+1/2, z+1/2'

loop_
_atom_site_label
_atom_site_type_symbol
_atom_site_fract_x
_atom_site_fract_y
_atom_site_fract_z
_atom_site_U_iso_or_equiv
_atom_site_adp_type
_atom_site_occupancy
_atom_site_symmetry_multiplicity
_atom_site_calc_flag
_atom_site_refinement_flags
Ti1 Ti 0.29417(5) 0.10374(6) 0.40801(5) 0.02554(13) Uani 1 1 d .
Cl1 Cl 0.34689(5) 0.12622(15) 0.33222(6) 0.0431(3) Uani 1 1 d .
Cl2 Cl 0.29088(8) 0.35103(9) 0.41113(9) 0.0450(2) Uani 1 1 d .
Cl3 Cl 0.23880(5) 0.09164(16) 0.48118(6) 0.0449(3) Uani 1 1 d .
N1 N 0.37965(19) 0.0580(4) 0.4900(2) 0.0327(8) Uani 1 1 d .
Si1 Si 0.43829(6) 0.17680(14) 0.54351(7) 0.0354(3) Uani 1 1 d .
C11 C 0.4005(3) 0.2942(5) 0.5879(3) 0.0460(13) Uani 1 1 d .
H11A H 0.3564 0.3184 0.5570 0.069 Uiso 1 1 calc R
H11B H 0.4262 0.3804 0.6026 0.069 Uiso 1 1 calc R
H11C H 0.3992 0.2451 0.6275 0.069 Uiso 1 1 calc R
C12 C 0.4709(3) 0.2830(6) 0.4903(3) 0.0486(14) Uani 1 1 d .
H12A H 0.4788 0.2211 0.4579 0.073 Uiso 1 1 calc R
H12B H 0.5116 0.3280 0.5195 0.073 Uiso 1 1 calc R
H12C H 0.4394 0.3555 0.4658 0.073 Uiso 1 1 calc R
C13 C 0.5049(3) 0.0749(6) 0.6086(3) 0.0459(12) Uani 1 1 d .
H13A H 0.4871 0.0177 0.6352 0.069 Uiso 1 1 calc R
H13B H 0.5372 0.1403 0.6386 0.069 Uiso 1 1 calc R
H13C H 0.5254 0.0133 0.5862 0.069 Uiso 1 1 calc R
P1 P 0.38086(5) -0.11083(12) 0.49182(5) 0.0271(2) Uani 1 1 d .
C111 C 0.4576(2) -0.1777(4) 0.4959(2) 0.0257(8) Uani 1 1 d .
C112 C 0.4793(2) -0.1231(5) 0.4479(2) 0.0328(10) Uani 1 1 d .
H112 H 0.4535 -0.0566 0.4155 0.039 Uiso 1 1 calc R
C113 C 0.5381(2) -0.1656(6) 0.4475(3) 0.0376(11) Uani 1 1 d .
H113 H 0.5533 -0.1269 0.4157 0.045 Uiso 1 1 calc R
C114 C 0.5747(3) -0.2658(6) 0.4941(3) 0.0453(12) Uani 1 1 d .
H114 H 0.6153 -0.2946 0.4943 0.054 Uiso 1 1 calc R
C115 C 0.5526(3) -0.3240(6) 0.5404(3) 0.0501(13) Uani 1 1 d .
H115 H 0.5773 -0.3947 0.5709 0.060 Uiso 1 1 calc R
C116 C 0.4945(2) -0.2789(5) 0.5422(3) 0.0402(12) Uani 1 1 d .
H116 H 0.4799 -0.3166 0.5746 0.048 Uiso 1 1 calc R
C121 C 0.36427(19) -0.1851(5) 0.5620(2) 0.0269(8) Uani 1 1 d .
C122 C 0.3583(2) -0.0931(5) 0.6108(2) 0.0303(10) Uani 1 1 d .
H122 H 0.3619 0.0057 0.6063 0.036 Uiso 1 1 calc R
C123 C 0.3470(2) -0.1470(5) 0.6658(2) 0.0320(9) Uani 1 1 d .
H123 H 0.3448 -0.0850 0.6995 0.038 Uiso 1 1 calc R
C124 C 0.3391(2) -0.2912(5) 0.6712(3) 0.0363(10) Uani 1 1 d .
H124 H 0.3312 -0.3283 0.7083 0.044 Uiso 1 1 calc R
C125 C 0.3430(3) -0.3799(5) 0.6216(3) 0.0443(13) Uani 1 1 d .
H125 H 0.3375 -0.4784 0.6249 0.053 Uiso 1 1 calc R
C126 C 0.3549(2) -0.3267(5) 0.5662(3) 0.0371(10) Uani 1 1 d .
H126 H 0.3565 -0.3885 0.5321 0.045 Uiso 1 1 calc R
C1 C 0.31790(18) -0.1296(5) 0.41048(19) 0.0328(9) Uani 1 1 d .
H1 H 0.338(2) -0.145(4) 0.375(2) 0.026(10) Uiso 1 1 d .
C2 C 0.2584(2) -0.2164(5) 0.3965(2) 0.0352(9) Uani 1 1 d .
H2A H 0.2441 -0.2126 0.4346 0.042 Uiso 1 1 calc R
H2B H 0.2653 -0.3157 0.3870 0.042 Uiso 1 1 calc R
P2 P 0.20047(5) -0.12812(12) 0.32102(5) 0.0262(2) Uani 1 1 d .
C211 C 0.2160(2) -0.1948(5) 0.2495(2) 0.0282(9) Uani 1 1 d .
C212 C 0.2249(2) -0.1013(4) 0.2036(2) 0.0280(9) Uani 1 1 d .
H212 H 0.2236 -0.0028 0.2105 0.034 Uiso 1 1 calc R
C213 C 0.2358(2) -0.1508(5) 0.1472(2) 0.0328(9) Uani 1 1 d .
H213 H 0.2417 -0.0858 0.1165 0.039 Uiso 1 1 calc R
C214 C 0.2377(2) -0.2922(5) 0.1366(3) 0.0357(10) Uani 1 1 d .
H214 H 0.2439 -0.3256 0.0979 0.043 Uiso 1 1 calc R
C215 C 0.2308(3) -0.3883(5) 0.1827(3) 0.0438(13) Uani 1 1 d .
H215 H 0.2342 -0.4865 0.1765 0.053 Uiso 1 1 calc R
C216 C 0.2188(3) -0.3394(5) 0.2375(3) 0.0417(11) Uani 1 1 d .
H216 H 0.2123 -0.4052 0.2676 0.050 Uiso 1 1 calc R
C221 C 0.1218(2) -0.1880(5) 0.3146(2) 0.0284(9) Uani 1 1 d .
C222 C 0.1010(2) -0.1267(5) 0.3627(2) 0.0318(10) Uani 1 1 d .
H222 H 0.1276 -0.0600 0.3945 0.038 Uiso 1 1 calc R
C223 C 0.0410(2) -0.1654(6) 0.3629(3) 0.0414(12) Uani 1 1 d .
H223 H 0.0267 -0.1261 0.3954 0.050 Uiso 1 1 calc R
C224 C 0.0026(3) -0.2609(7) 0.3159(3) 0.0488(13) Uani 1 1 d .
H224 H -0.0381 -0.2877 0.3163 0.059 Uiso 1 1 calc R
C225 C 0.0230(3) -0.3182(7) 0.2681(3) 0.0537(15) Uani 1 1 d .
H225 H -0.0042 -0.3824 0.2354 0.064 Uiso 1 1 calc R
C226 C 0.0827(3) -0.2830(5) 0.2673(3) 0.0411(12) Uani 1 1 d .
H226 H 0.0965 -0.3233 0.2347 0.049 Uiso 1 1 calc R
N2 N 0.20816(19) 0.0407(4) 0.3277(2) 0.0348(9) Uani 1 1 d .
Si2 Si 0.15007(6) 0.15984(14) 0.27540(7) 0.0352(3) Uani 1 1 d .
C21 C 0.1870(3) 0.2828(5) 0.2324(3) 0.0460(12) Uani 1 1 d .
H21A H 0.2221 0.3359 0.2665 0.069 Uiso 1 1 calc R
H21B H 0.1539 0.3483 0.2037 0.069 Uiso 1 1 calc R
H21C H 0.2043 0.2285 0.2045 0.069 Uiso 1 1 calc R
C22 C 0.1152(3) 0.2616(7) 0.3272(3) 0.0489(13) Uani 1 1 d .
H22A H 0.0930 0.1971 0.3465 0.073 Uiso 1 1 calc R
H22B H 0.0842 0.3308 0.2985 0.073 Uiso 1 1 calc R
H22C H 0.1500 0.3103 0.3637 0.073 Uiso 1 1 calc R
C23 C 0.0813(3) 0.0664(6) 0.2057(3) 0.0427(12) Uani 1 1 d .
H23A H 0.0983 -0.0157 0.1904 0.064 Uiso 1 1 calc R
H23B H 0.0610 0.1310 0.1677 0.064 Uiso 1 1 calc R
H23C H 0.0491 0.0355 0.2231 0.064 Uiso 1 1 calc R
C1S C 0.4335(4) 0.6273(7) 0.2944(5) 0.073(2) Uani 1 1 d .
H1SA H 0.4297 0.5733 0.2536 0.088 Uiso 1 1 calc R
H1SB H 0.4797 0.6281 0.3256 0.088 Uiso 1 1 calc R
Cl1S Cl 0.40747(10) 0.80252(19) 0.27072(9) 0.0690(5) Uani 1 1 d .
Cl2S Cl 0.38834(9) 0.54275(19) 0.33402(9) 0.0673(4) Uani 1 1 d .
C2S C 0.1403(4) 0.3739(7) 0.0154(5) 0.0668(18) Uani 1 1 d .
H2SA H 0.1397 0.4291 0.0543 0.080 Uiso 1 1 calc R
H2SB H 0.0951 0.3666 -0.0182 0.080 Uiso 1 1 calc R
Cl3S Cl 0.18690(7) 0.46524(17) -0.02150(8) 0.0592(4) Uani 1 1 d .
Cl4S Cl 0.16930(9) 0.20552(19) 0.04320(8) 0.0670(4) Uani 1 1 d .

loop_
_atom_site_aniso_label
_atom_site_aniso_U_11
_atom_site_aniso_U_22
_atom_site_aniso_U_33
_atom_site_aniso_U_23
_atom_site_aniso_U_13
_atom_site_aniso_U_12
Ti1 0.0365(3) 0.0222(3) 0.0204(2) -0.0008(3) 0.0138(2) -0.0001(3)
Cl1 0.0329(6) 0.0759(8) 0.0235(6) 0.0008(5) 0.0143(5) 0.0107(5)
Cl2 0.0472(5) 0.0247(4) 0.0664(6) -0.0010(6) 0.0257(5) 0.0004(6)
Cl3 0.0312(5) 0.0835(9) 0.0223(6) 0.0001(5) 0.0128(4) -0.0126(5)
N1 0.0349(18) 0.045(2) 0.0202(18) 0.0054(16) 0.0126(15) 0.0148(17)
Si1 0.0387(7) 0.0377(7) 0.0335(7) 0.0061(5) 0.0182(5) 0.0065(5)
C11 0.060(3) 0.036(2) 0.054(3) -0.005(2) 0.034(3) 0.001(2)
C12 0.048(3) 0.052(3) 0.055(4) 0.013(2) 0.029(3) 0.002(2)
C13 0.046(3) 0.043(3) 0.038(3) 0.000(2) 0.006(2) 0.002(2)
P1 0.0213(5) 0.0417(6) 0.0188(5) -0.0032(4) 0.0085(4) -0.0020(4)
C111 0.0204(18) 0.033(2) 0.024(2) -0.0038(16) 0.0082(16) 0.0006(16)
C112 0.026(2) 0.047(3) 0.024(2) -0.0010(18) 0.0092(19) 0.0011(18)
C113 0.028(2) 0.054(3) 0.036(3) 0.002(2) 0.017(2) 0.000(2)
C114 0.031(2) 0.063(3) 0.048(3) -0.003(2) 0.022(2) 0.010(2)
C115 0.039(3) 0.061(3) 0.055(3) 0.012(3) 0.023(3) 0.012(2)
C116 0.034(3) 0.042(3) 0.047(3) 0.007(2) 0.019(2) 0.002(2)
C121 0.0219(19) 0.039(2) 0.021(2) -0.0005(17) 0.0098(16) -0.0025(16)
C122 0.030(2) 0.038(2) 0.024(2) -0.0006(17) 0.0114(19) -0.0003(18)
C123 0.035(2) 0.039(2) 0.025(2) -0.0015(19) 0.0147(19) 0.0037(19)
C124 0.029(2) 0.047(3) 0.035(3) 0.009(2) 0.0160(19) 0.0029(19)
C125 0.051(3) 0.033(3) 0.064(4) 0.000(2) 0.038(3) -0.005(2)
C126 0.039(2) 0.040(3) 0.042(3) -0.008(2) 0.026(2) -0.0052(19)
C1 0.0234(17) 0.053(3) 0.0205(18) -0.0036(17) 0.0075(15) -0.0033(17)
C2 0.032(2) 0.051(3) 0.0235(19) 0.0041(18) 0.0117(16) 0.0003(18)
P2 0.0209(5) 0.0384(6) 0.0197(5) 0.0027(4) 0.0086(4) 0.0006(4)
C211 0.024(2) 0.034(2) 0.028(2) 0.0015(17) 0.0108(17) 0.0010(16)
C212 0.033(2) 0.024(2) 0.027(2) -0.0036(15) 0.0118(19) -0.0037(16)
C213 0.037(2) 0.040(2) 0.022(2) -0.0013(19) 0.0129(19) -0.001(2)
C214 0.038(2) 0.045(3) 0.029(2) -0.0064(19) 0.0183(19) 0.001(2)
C215 0.052(3) 0.036(3) 0.055(3) -0.002(2) 0.034(3) 0.004(2)
C216 0.049(3) 0.035(2) 0.051(3) 0.014(2) 0.030(2) 0.009(2)
C221 0.022(2) 0.035(2) 0.029(2) 0.0063(17) 0.0108(17) 0.0004(16)
C222 0.031(2) 0.038(3) 0.028(2) 0.0026(18) 0.0130(19) -0.0007(18)
C223 0.033(3) 0.061(3) 0.036(3) 0.006(2) 0.020(2) -0.001(2)
C224 0.028(2) 0.064(4) 0.057(4) -0.006(3) 0.020(2) -0.013(2)
C225 0.039(3) 0.066(4) 0.057(4) -0.022(3) 0.020(3) -0.024(3)
C226 0.039(3) 0.050(3) 0.040(3) -0.009(2) 0.021(2) -0.008(2)
N2 0.035(2) 0.047(2) 0.028(2) -0.0104(16) 0.0182(16) -0.0129(17)
Si2 0.0388(7) 0.0387(7) 0.0319(6) -0.0068(5) 0.0179(5) -0.0065(5)
C21 0.054(3) 0.038(3) 0.047(3) 0.004(2) 0.022(3) 0.005(2)
C22 0.040(3) 0.061(3) 0.050(3) -0.015(3) 0.022(2) -0.001(2)
C23 0.043(3) 0.041(3) 0.032(3) 0.005(2) 0.001(2) -0.002(2)
C1S 0.066(4) 0.065(4) 0.091(6) -0.007(4) 0.034(4) -0.001(3)
Cl1S 0.0845(12) 0.0646(9) 0.0448(9) 0.0048(7) 0.0111(8) 0.0146(8)
Cl2S 0.0645(9) 0.0709(10) 0.0600(10) 0.0034(7) 0.0174(8) -0.0017(8)
C2S 0.056(4) 0.058(4) 0.087(5) -0.012(3) 0.029(4) -0.003(3)
Cl3S 0.0574(8) 0.0634(9) 0.0569(9) -0.0037(7) 0.0225(7) 0.0048(6)
Cl4S 0.0750(11) 0.0678(10) 0.0457(9) 0.0044(7) 0.0103(7) 0.0088(8)

loop_
_atom_type_symbol
_atom_type_description
_atom_type_scat_dispersion_real
_atom_type_scat_dispersion_imag
_atom_type_scat_source
C C 0.0033 0.0016 'International Tables Vol C Tables 4.2.6.8 and 6.1.1.4'
H H 0.0000 0.0000 'International Tables Vol C Tables 4.2.6.8 and 6.1.1.4'
Cl Cl 0.1484 0.1585 'International Tables Vol C Tables 4.2.6.8 and 6.1.1.4'
N N 0.0061 0.0033 'International Tables Vol C Tables 4.2.6.8 and 6.1.1.4'
P P 0.1023 0.0942 'International Tables Vol C Tables 4.2.6.8 and 6.1.1.4'
Si Si 0.0817 0.0704 'International Tables Vol C Tables 4.2.6.8 and 6.1.1.4'
Ti Ti 0.2776 0.4457 'International Tables Vol C Tables 4.2.6.8 and 6.1.1.4'

loop_
_geom_angle_atom_site_label_1
_geom_angle_atom_site_label_2
_geom_angle_atom_site_label_3
_geom_angle
N1 Ti1 N2 151.47(13)
N1 Ti1 C1 69.33(15)
N2 Ti1 C1 82.75(15)
N1 Ti1 Cl2 102.30(12)
N2 Ti1 Cl2 106.11(13)
C1 Ti1 Cl2 169.08(12)
N1 Ti1 Cl3 88.69(11)
N2 Ti1 Cl3 88.80(11)
C1 Ti1 Cl3 96.71(11)
Cl2 Ti1 Cl3 89.94(6)
N1 Ti1 Cl1 93.31(12)
N2 Ti1 Cl1 90.39(11)
C1 Ti1 Cl1 85.88(11)
Cl2 Ti1 Cl1 87.67(6)
Cl3 Ti1 Cl1 177.17(6)
N1 Ti1 P1 32.51(12)
N2 Ti1 P1 118.97(12)
C1 Ti1 P1 37.65(10)
Cl2 Ti1 P1 134.74(6)
Cl3 Ti1 P1 87.28(5)
Cl1 Ti1 P1 95.48(5)
P1 N1 Si1 128.3(2)
P1 N1 Ti1 103.3(2)
Si1 N1 Ti1 128.4(2)
N1 Si1 C13 109.2(2)
N1 Si1 C11 109.9(2)
C13 Si1 C11 108.4(3)
N1 Si1 C12 108.4(3)
C13 Si1 C12 110.2(3)
C11 Si1 C12 110.7(3)
N1 P1 C1 94.4(2)
N1 P1 C111 111.1(2)
C1 P1 C111 112.87(19)
N1 P1 C121 113.4(2)
C1 P1 C121 115.60(19)
C111 P1 C121 108.9(2)
N1 P1 Ti1 44.18(15)
C1 P1 Ti1 51.54(16)
C111 P1 Ti1 132.16(15)
C121 P1 Ti1 118.54(14)
C116 C111 C112 119.9(4)
C116 C111 P1 124.3(3)
C112 C111 P1 115.8(3)
C113 C112 C111 120.3(4)
C112 C113 C114 119.4(5)
C115 C114 C113 120.7(4)
C114 C115 C116 120.1(5)
C115 C116 C111 119.6(5)
C126 C121 C122 119.9(4)
C126 C121 P1 121.2(3)
C122 C121 P1 118.9(3)
C123 C122 C121 120.2(4)
C124 C123 C122 120.2(4)
C125 C124 C123 118.9(4)
C124 C125 C126 121.3(4)
C121 C126 C125 119.4(4)
C2 C1 P1 123.8(3)
C2 C1 Ti1 110.4(3)
P1 C1 Ti1 90.81(18)
C2 C1 H1 113(2)
P1 C1 H1 109(2)
Ti1 C1 H1 107(2)
C1 C2 P2 101.1(3)
N2 P2 C221 112.7(2)
N2 P2 C211 111.8(2)
C221 P2 C211 109.4(2)
N2 P2 C2 111.2(2)
C221 P2 C2 104.8(2)
C211 P2 C2 106.5(2)
C212 C211 C216 117.6(4)
C212 C211 P2 120.2(3)
C216 C211 P2 122.2(3)
C211 C212 C213 121.1(4)
C214 C213 C212 119.9(4)
C213 C214 C215 120.2(4)
C216 C215 C214 119.8(4)
C215 C216 C211 121.4(4)
C226 C221 C222 120.6(4)
C226 C221 P2 125.4(4)
C222 C221 P2 114.0(3)
C223 C222 C221 119.2(4)
C224 C223 C222 119.8(5)
C223 C224 C225 120.3(5)
C226 C225 C224 121.0(5)
C221 C226 C225 119.0(5)
C221 C226 H226 120.5
C225 C226 H226 120.5
P2 N2 Si2 123.8(2)
P2 N2 Ti1 112.7(2)
Si2 N2 Ti1 123.5(2)
N2 Si2 C22 109.4(2)
N2 Si2 C21 110.8(2)
C22 Si2 C21 110.0(3)
N2 Si2 C23 111.9(2)
C22 Si2 C23 108.1(3)
C21 Si2 C23 106.4(3)
Cl2S C1S Cl1S 112.5(4)
Cl4S C2S Cl3S 113.3(4)

loop_
_geom_bond_atom_site_label_1
_geom_bond_atom_site_label_2
_geom_bond_distance
Ti1 N1 2.080(4)
Ti1 N2 2.111(4)
Ti1 C1 2.275(5)
Ti1 Cl2 2.3517(10)
Ti1 Cl3 2.3597(15)
Ti1 Cl1 2.3698(15)
Ti1 P1 2.9049(14)
N1 P1 1.604(4)
N1 Si1 1.772(4)
Si1 C13 1.869(6)
Si1 C11 1.873(5)
Si1 C12 1.876(5)
P1 C1 1.775(4)
P1 C111 1.807(4)
P1 C121 1.831(4)
C111 C116 1.397(7)
C111 C112 1.401(6)
C112 C113 1.384(7)
C113 C114 1.393(8)
C114 C115 1.389(8)
C115 C116 1.389(7)
C121 C126 1.369(7)
C121 C122 1.411(6)
C122 C123 1.399(7)
C123 C124 1.392(7)
C124 C125 1.389(8)
C125 C126 1.414(7)
C1 C2 1.497(5)
C1 H1 1.04(4)
C2 P2 1.836(4)
P2 N2 1.614(4)
P2 C221 1.809(4)
P2 C211 1.818(5)
C211 C212 1.400(6)
C211 C216 1.403(7)
C212 C213 1.408(6)
C213 C214 1.366(7)
C214 C215 1.401(7)
C215 C216 1.388(8)
C221 C226 1.386(7)
C221 C222 1.415(6)
C222 C223 1.400(7)
C223 C224 1.380(8)
C224 C225 1.392(8)
C225 C226 1.387(7)
N2 Si2 1.759(5)
Si2 C22 1.863(5)
Si2 C21 1.873(6)
Si2 C23 1.898(5)
C1S Cl2S 1.753(8)
C1S Cl1S 1.771(8)
C2S Cl4S 1.742(8)
C2S Cl3S 1.770(8)
